data_7103703
loop_
_publ_author_name
'Konar, Sanjit'
'Corbella, Montserrat'
'Zangrando, Ennio'
'Ribas, Joan'
'Chaudhuri, Nirmalendu Ray'

_publ_section_title
;
 The first unequivocally ferromagnetically coupled squarato complex:
 origin of the ferromagnetism in an interlocked 3D Fe(II) system
;
_journal_coden_ASTM CHCOFS
_journal_issue 12
_journal_name_full
;
 Chemical Communications (Cambridge, United Kingdom)
;
_journal_page_first 1424
_journal_page_last 1425
_journal_paper_doi 10.1039/b302076b
_journal_year 2003
_chemical_formula_moiety '[(C10 H8 N2) (C4 O4 2-) 2(H2 O) Fe 2+] 3(H2 O)'
_chemical_formula_sum 'C14 H18 Fe N2 O9'
_chemical_formula_weight 414.15
_chemical_name_common '(4,4'-bipyridine)-(squarate)-(bis-aquo)-iron(ii) trihydrated'
_chemical_name_systematic
;
(4,4'-bipyridine)-(squarate)-(bis-aquo)-iron(II) trihydrated
;
_space_group_IT_number 15
_symmetry_cell_setting monoclinic
_symmetry_space_group_name_Hall '-C 2yc'
_symmetry_space_group_name_H-M 'C 1 2/c 1'
_atom_sites_solution_hydrogens geom
_atom_sites_solution_primary direct
_atom_sites_solution_secondary difmap
_audit_creation_method SHELXL-97
_cell_angle_alpha 90.00
_cell_angle_beta 109.07(2)
_cell_angle_gamma 90.00
_cell_formula_units_Z 4
_cell_length_a 20.198(4)
_cell_length_b 11.456(3)
_cell_length_c 8.099(2)
_cell_measurement_temperature 293(2)
_cell_volume 1771.2(7)
_computing_cell_refinement 'Mosflm (J. Appl. Cryst., 1993, 21, 67)'
_computing_data_collection 'Nonius xpress'
_computing_data_reduction 'Mosflm (J. Appl. Cryst., 1993, 21, 67)'
_computing_molecular_graphics 'Ortep3/windows (Farrugia,1997)'
_computing_publication_material 'Wingx 1.63 (Farrugia, 1999)'
_computing_structure_refinement 'Shelxl-97 (Sheldrick, 1997)'
_computing_structure_solution 'Shelxs-97 (Sheldrick, 1990)'
_diffrn_ambient_temperature 293(2)
_diffrn_measured_fraction_theta_full 0.933
_diffrn_measured_fraction_theta_max 0.933
_diffrn_measurement_device_type 'image plate dip1030'
_diffrn_measurement_method 'laser scanner'
_diffrn_radiation_monochromator graphite
_diffrn_radiation_source 'fine-focus sealed tube'
_diffrn_radiation_type mok\a
_diffrn_radiation_wavelength 0.71073
_diffrn_reflns_av_R_equivalents 0.0266
_diffrn_reflns_av_sigmaI/netI 0.0404
_diffrn_reflns_limit_h_max 27
_diffrn_reflns_limit_h_min -27
_diffrn_reflns_limit_k_max 15
_diffrn_reflns_limit_k_min -15
_diffrn_reflns_limit_l_max 9
_diffrn_reflns_limit_l_min -10
_diffrn_reflns_number 4065
_diffrn_reflns_theta_full 28.60
_diffrn_reflns_theta_max 28.60
_diffrn_reflns_theta_min 3.09
_exptl_absorpt_coefficient_mu 0.902
_exptl_absorpt_correction_T_max 0.8657
_exptl_absorpt_correction_T_min 0.6301
_exptl_absorpt_correction_type refdelf
_exptl_crystal_colour 'orange brown'
_exptl_crystal_density_diffrn 1.553
_exptl_crystal_density_method 'not measured'
_exptl_crystal_description prism
_exptl_crystal_F_000 856
_exptl_crystal_size_max 0.55
_exptl_crystal_size_mid 0.25
_exptl_crystal_size_min 0.20
_refine_diff_density_max 0.750
_refine_diff_density_min -0.720
_refine_diff_density_rms 0.076
_refine_ls_extinction_method none
_refine_ls_goodness_of_fit_ref 1.123
_refine_ls_hydrogen_treatment mixed
_refine_ls_matrix_type full
_refine_ls_number_parameters 135
_refine_ls_number_reflns 2119
_refine_ls_number_restraints 19
_refine_ls_restrained_S_all 1.289
_refine_ls_R_factor_all 0.0585
_refine_ls_R_factor_gt 0.0502
_refine_ls_shift/su_max 0.001
_refine_ls_shift/su_mean 0.000
_refine_ls_structure_factor_coef Fsqd
_refine_ls_weighting_details 'calc w=1/[\s^2^(Fo^2^)+(0.0562P)^2^+3.9880P] where P=(Fo^2^+2Fc^2^)/3'
_refine_ls_weighting_scheme calc
_refine_ls_wR_factor_gt 0.1358
_refine_ls_wR_factor_ref 0.1431
_reflns_number_gt 1757
_reflns_number_total 2119
_reflns_threshold_expression >2sigma(I)
_cod_data_source_file b302076b.txt
_cod_data_source_block B302076B
_cod_original_sg_symbol_H-M C2/c
_cod_database_code 7103703

loop_
_symmetry_equiv_pos_as_xyz
'x, y, z'
'x, -y, z+1/2'
'x+1/2, y+1/2, z'
'x+1/2, -y+1/2, z+1/2'
'-x, -y, -z'
'-x, y, -z-1/2'
'-x+1/2, -y+1/2, -z'
'-x+1/2, y+1/2, -z-1/2'

loop_
_atom_site_label
_atom_site_type_symbol
_atom_site_fract_x
_atom_site_fract_y
_atom_site_fract_z
_atom_site_U_iso_or_equiv
_atom_site_adp_type
_atom_site_occupancy
_atom_site_symmetry_multiplicity
_atom_site_calc_flag
_atom_site_refinement_flags
_atom_site_disorder_assembly
_atom_site_disorder_group
Fe Fe 0.2500 0.2500 0.0000 0.0316(2) Uani 1 2 d S . .
N1 N 0.34818(15) 0.1556(3) 0.0058(4) 0.0447(7) Uani 1 1 d . . .
C1 C 0.4080(2) 0.2075(4) 0.0231(7) 0.0593(11) Uani 1 1 d . . .
H1 H 0.4102 0.2881 0.0380 0.071 Uiso 1 1 calc R . .
C2 C 0.4681(2) 0.1497(4) 0.0204(7) 0.0624(12) Uani 1 1 d . . .
H2 H 0.5087 0.1920 0.0322 0.075 Uiso 1 1 calc R . .
C3 C 0.46816(18) 0.0326(3) 0.0008(5) 0.0459(8) Uani 1 1 d . . .
C4 C 0.4064(3) -0.0215(5) -0.0175(14) 0.124(3) Uani 1 1 d U . .
H4 H 0.4032 -0.1021 -0.0303 0.149 Uiso 1 1 calc R . .
C5 C 0.3482(3) 0.0425(5) -0.0173(13) 0.119(3) Uani 1 1 d U . .
H5 H 0.3064 0.0025 -0.0348 0.142 Uiso 1 1 calc R . .
C6 C 0.26754(17) 0.2673(3) 0.3966(4) 0.0346(6) Uani 1 1 d . . .
C7 C 0.28139(17) 0.3162(3) 0.5708(4) 0.0354(6) Uani 1 1 d . . .
O1 O 0.29056(14) 0.2908(2) 0.2731(3) 0.0447(6) Uani 1 1 d . . .
O2 O 0.31909(14) 0.3977(2) 0.6558(3) 0.0442(6) Uani 1 1 d . . .
O1W O 0.20370(14) 0.0948(2) 0.0416(3) 0.0430(6) Uani 1 1 d D . .
H12 H 0.193(3) 0.028(3) -0.019(5) 0.064 Uiso 1 1 d D . .
H11 H 0.193(3) 0.094(4) 0.141(4) 0.064 Uiso 1 1 d D . .
O2W O 0.0000 0.0257(7) 0.2500 0.0874(17) Uani 1 2 d SD . .
H21 H 0.034(3) -0.019(6) 0.235(11) 0.131 Uiso 1 1 d D . .
O3W O 0.5706(2) 0.3843(4) 0.0835(6) 0.0813(11) Uani 1 1 d D . .
H31 H 0.6155(15) 0.365(7) 0.122(8) 0.122 Uiso 1 1 d D . .
H32 H 0.550(3) 0.399(7) -0.029(4) 0.122 Uiso 1 1 d D . .

loop_
_atom_site_aniso_label
_atom_site_aniso_U_11
_atom_site_aniso_U_22
_atom_site_aniso_U_33
_atom_site_aniso_U_23
_atom_site_aniso_U_13
_atom_site_aniso_U_12
Fe 0.0352(3) 0.0329(3) 0.0295(4) -0.0009(2) 0.0143(2) 0.0019(2)
N1 0.0411(15) 0.0422(15) 0.0546(19) -0.0050(13) 0.0209(13) 0.0031(12)
C1 0.045(2) 0.0386(18) 0.095(3) -0.006(2) 0.025(2) 0.0042(16)
C2 0.0385(19) 0.045(2) 0.105(4) -0.005(2) 0.025(2) 0.0011(16)
C3 0.0380(17) 0.0460(19) 0.055(2) -0.0089(15) 0.0165(15) 0.0043(14)
C4 0.065(3) 0.050(3) 0.280(8) -0.036(4) 0.087(4) -0.006(2)
C5 0.059(3) 0.055(3) 0.266(8) -0.032(4) 0.085(4) -0.007(2)
C6 0.0389(15) 0.0387(16) 0.0285(16) 0.0006(11) 0.0143(12) -0.0002(12)
C7 0.0420(16) 0.0337(15) 0.0328(16) 0.0022(11) 0.0153(12) 0.0005(12)
O1 0.0506(14) 0.0524(14) 0.0338(13) -0.0042(10) 0.0176(10) -0.0123(11)
O2 0.0584(15) 0.0418(13) 0.0350(13) -0.0038(9) 0.0188(10) -0.0134(11)
O1W 0.0588(15) 0.0369(12) 0.0413(14) -0.0037(9) 0.0276(11) -0.0044(10)
O2W 0.066(3) 0.122(5) 0.079(4) 0.000 0.031(3) 0.000
O3W 0.062(2) 0.100(3) 0.082(3) 0.009(2) 0.0243(18) 0.012(2)

loop_
_atom_type_symbol
_atom_type_description
_atom_type_scat_dispersion_real
_atom_type_scat_dispersion_imag
_atom_type_scat_source
C C 0.0033 0.0016 'International Tables Vol C Tables 4.2.6.8 and 6.1.1.4'
H H 0.0000 0.0000 'International Tables Vol C Tables 4.2.6.8 and 6.1.1.4'
O O 0.0106 0.0060 'International Tables Vol C Tables 4.2.6.8 and 6.1.1.4'
N N 0.0061 0.0033 'International Tables Vol C Tables 4.2.6.8 and 6.1.1.4'
Fe Fe 0.3463 0.8444 'International Tables Vol C Tables 4.2.6.8 and 6.1.1.4'

loop_
_geom_angle_atom_site_label_1
_geom_angle_atom_site_label_2
_geom_angle_atom_site_label_3
_geom_angle
_geom_angle_site_symmetry_1
_geom_angle_site_symmetry_3
_geom_angle_publ_flag
O1W Fe O1W 180.00(15) . 7 ?
O1W Fe O1 93.42(10) . . ?
O1W Fe O1 86.58(10) 7 . ?
O1W Fe O1 86.58(10) . 7 ?
O1W Fe O1 93.42(10) 7 7 ?
O1 Fe O1 180.0 . 7 ?
O1W Fe N1 91.46(10) . . ?
O1W Fe N1 88.54(10) 7 . ?
O1 Fe N1 92.65(11) . . ?
O1 Fe N1 87.35(11) 7 . ?
O1W Fe N1 88.54(10) . 7 ?
O1W Fe N1 91.46(10) 7 7 ?
O1 Fe N1 87.35(11) . 7 ?
O1 Fe N1 92.65(11) 7 7 ?
N1 Fe N1 180.00(16) . 7 ?
C5 N1 C1 114.8(4) . . ?
C5 N1 Fe 121.0(3) . . ?
C1 N1 Fe 124.0(3) . . ?
N1 C1 C2 124.1(4) . . ?
C3 C2 C1 120.6(4) . . ?
C2 C3 C4 115.5(4) . . ?
C2 C3 C3 122.2(4) . 5_655 ?
C4 C3 C3 122.3(5) . 5_655 ?
C3 C4 C5 120.5(5) . . ?
N1 C5 C4 124.3(5) . . ?
O1 C6 C7 132.9(3) . . ?
O1 C6 C7 136.8(3) . 7_556 ?
C7 C6 C7 90.2(3) . 7_556 ?
O2 C7 C6 134.8(3) . . ?
O2 C7 C6 135.4(3) . 7_556 ?
C6 C7 C6 89.8(3) . 7_556 ?
C6 O1 Fe 130.9(2) . . ?

loop_
_geom_bond_atom_site_label_1
_geom_bond_atom_site_label_2
_geom_bond_distance
_geom_bond_site_symmetry_2
_geom_bond_publ_flag
Fe O1W 2.087(2) . ?
Fe O1W 2.087(2) 7 ?
Fe O1 2.145(2) . ?
Fe O1 2.145(2) 7 ?
Fe N1 2.246(3) . ?
Fe N1 2.246(3) 7 ?
N1 C5 1.309(6) . ?
N1 C1 1.312(5) . ?
C1 C2 1.390(5) . ?
C2 C3 1.350(6) . ?
C3 C4 1.356(6) . ?
C3 C3 1.492(7) 5_655 ?
C4 C5 1.386(7) . ?
C6 O1 1.262(4) . ?
C6 C7 1.458(4) . ?
C6 C7 1.460(4) 7_556 ?
C7 O2 1.259(4) . ?
C7 C6 1.460(4) 7_556 ?

loop_
_geom_torsion_atom_site_label_1
_geom_torsion_atom_site_label_2
_geom_torsion_atom_site_label_3
_geom_torsion_atom_site_label_4
_geom_torsion
_geom_torsion_site_symmetry_1
_geom_torsion_site_symmetry_2
_geom_torsion_site_symmetry_3
_geom_torsion_site_symmetry_4
_geom_torsion_publ_flag
O1W Fe N1 C5 18.6(6) . . . . ?
O1W Fe N1 C5 -161.4(6) 7 . . . ?
O1 Fe N1 C5 112.1(6) . . . . ?
O1 Fe N1 C5 -67.9(6) 7 . . . ?
N1 Fe N1 C5 -3(45) 7 . . . ?
O1W Fe N1 C1 -165.0(4) . . . . ?
O1W Fe N1 C1 15.0(4) 7 . . . ?
O1 Fe N1 C1 -71.5(4) . . . . ?
O1 Fe N1 C1 108.5(4) 7 . . . ?
N1 Fe N1 C1 173(42) 7 . . . ?
C5 N1 C1 C2 -1.0(8) . . . . ?
Fe N1 C1 C2 -177.6(4) . . . . ?
N1 C1 C2 C3 -0.7(8) . . . . ?
C1 C2 C3 C4 0.8(8) . . . . ?
C1 C2 C3 C3 -179.4(5) . . . 5_655 ?
C2 C3 C4 C5 0.6(12) . . . . ?
C3 C3 C4 C5 -179.2(8) 5_655 . . . ?
C1 N1 C5 C4 2.5(12) . . . . ?
Fe N1 C5 C4 179.2(7) . . . . ?
C3 C4 C5 N1 -2.5(15) . . . . ?
O1 C6 C7 O2 1.4(7) . . . . ?
C7 C6 C7 O2 -179.0(5) 7_556 . . . ?
O1 C6 C7 C6 -179.6(5) . . . 7_556 ?
C7 C6 C7 C6 0.0 7_556 . . 7_556 ?
C7 C6 O1 Fe -161.3(3) . . . . ?
C7 C6 O1 Fe 19.3(6) 7_556 . . . ?
O1W Fe O1 C6 -30.5(3) . . . . ?
O1W Fe O1 C6 149.5(3) 7 . . . ?
O1 Fe O1 C6 -151(100) 7 . . . ?
N1 Fe O1 C6 -122.2(3) . . . . ?
N1 Fe O1 C6 57.8(3) 7 . . . ?
